data_2212372
loop_
_publ_author_name
'Yong-Bin Lu'
'Ning-Chuan Kong'
'Yuan-Yuan Feng'
'Xiao-Jiang Hao'
'Yang Lu'

_publ_section_title
;
 Paxdaphnine B: a 1,19-bisnor-daphniphyllum alkaloid
;
_journal_coeditor_code SJ2204
_journal_issue 2
_journal_name_full 'Acta Crystallographica Section E'
_journal_page_first o589
_journal_page_last o591
_journal_paper_doi 10.1107/S1600536806055826
_journal_volume 63
_journal_year 2007
_chemical_formula_iupac 'C21 H31 N O3'
_chemical_formula_moiety 'C21 H31 N O3'
_chemical_formula_sum 'C21 H31 N O3'
_chemical_formula_weight 345.47
_chemical_name_common 'Paxdaphnine B '
_chemical_name_systematic
;
methyl
5-ethyl-2-methoxy-6-azapentacyclo[9.5.1.0^1,5^.0^2,8^.0^14,17^]heptadec-
11(17)-ene-15-carboxylate
;
_space_group_IT_number 4
_symmetry_cell_setting monoclinic
_symmetry_space_group_name_Hall 'P 2yb'
_symmetry_space_group_name_H-M 'P 1 21 1'
_atom_sites_solution_hydrogens geom
_atom_sites_solution_primary direct
_atom_sites_solution_secondary difmap
_cell_angle_alpha 90.00
_cell_angle_beta 94.619(7)
_cell_angle_gamma 90.00
_cell_formula_units_Z 4
_cell_length_a 7.7500(15)
_cell_length_b 24.717(3)
_cell_length_c 9.605(2)
_cell_measurement_reflns_used 3431
_cell_measurement_temperature 295(2)
_cell_measurement_theta_max 25.44
_cell_measurement_theta_min 2.13
_cell_volume 1833.9(6)
_computing_cell_refinement 'SCALEPACK (Otwinowski & Minor, 1997)'
_computing_data_collection 'DENZO (Otwinowski & Minor, 1997)'
_computing_data_reduction SCALEPACK
_computing_molecular_graphics 'PLATON (Spek, 2003)'
_computing_publication_material SHELXL97
_computing_structure_refinement 'SHELXL97 (Sheldrick, 1997)'
_computing_structure_solution 'SHELXS97 (Sheldrick, 1997)'
_diffrn_ambient_temperature 295(2)
_diffrn_detector_area_resol_mean 0
_diffrn_measured_fraction_theta_full 0.991
_diffrn_measured_fraction_theta_max 0.984
_diffrn_measurement_device_type 'MAC DIP 2030K'
_diffrn_measurement_method \w
_diffrn_radiation_monochromator graphite
_diffrn_radiation_source 'rotating anode'
_diffrn_radiation_type MoK\a
_diffrn_radiation_wavelength 0.71073
_diffrn_reflns_av_R_equivalents 0.035
_diffrn_reflns_av_sigmaI/netI 0.0297
_diffrn_reflns_limit_h_max 9
_diffrn_reflns_limit_h_min -9
_diffrn_reflns_limit_k_max 29
_diffrn_reflns_limit_k_min -29
_diffrn_reflns_limit_l_max 11
_diffrn_reflns_limit_l_min -11
_diffrn_reflns_number 10725
_diffrn_reflns_theta_full 25.00
_diffrn_reflns_theta_max 25.44
_diffrn_reflns_theta_min 2.13
_diffrn_standards_number 0
_exptl_absorpt_coefficient_mu 0.082
_exptl_absorpt_correction_type none
_exptl_crystal_colour colorless
_exptl_crystal_density_diffrn 1.251
_exptl_crystal_density_method 'not measured'
_exptl_crystal_description prism
_exptl_crystal_F_000 752
_exptl_crystal_size_max 0.50
_exptl_crystal_size_mid 0.20
_exptl_crystal_size_min 0.20
_refine_diff_density_max 0.161
_refine_diff_density_min -0.181
_refine_ls_extinction_coef 0.134(8)
_refine_ls_extinction_expression Fc^*^=kFc[1+0.001xFc^2^\l^3^/sin(2\q)]^-1/4^
_refine_ls_extinction_method SHELXL97
_refine_ls_goodness_of_fit_ref 1.036
_refine_ls_hydrogen_treatment mixed
_refine_ls_matrix_type full
_refine_ls_number_parameters 464
_refine_ls_number_reflns 3431
_refine_ls_number_restraints 1
_refine_ls_restrained_S_all 1.036
_refine_ls_R_factor_all 0.0584
_refine_ls_R_factor_gt 0.0516
_refine_ls_shift/su_max 0.004
_refine_ls_shift/su_mean 0.000
_refine_ls_structure_factor_coef Fsqd
_refine_ls_weighting_details 'calc w=1/[\s^2^(Fo^2^)+(0.0864P)^2^+0.2863P] where P=(Fo^2^+2Fc^2^)/3'
_refine_ls_weighting_scheme calc
_refine_ls_wR_factor_gt 0.1295
_refine_ls_wR_factor_ref 0.1367
_reflns_number_gt 3019
_reflns_number_total 3431
_reflns_threshold_expression I>2\s(I)
_cod_data_source_file sj2204.cif
_cod_data_source_block I
_cod_original_cell_volume 1833.9(5)
_cod_original_sg_symbol_H-M 'P 21'
_cod_database_code 2212372
_cod_database_fobs_code 2212372

loop_
_symmetry_equiv_pos_as_xyz
'x, y, z'
'-x, y+1/2, -z'

loop_
_atom_site_type_symbol
_atom_site_label
_atom_site_fract_x
_atom_site_fract_y
_atom_site_fract_z
_atom_site_U_iso_or_equiv
_atom_site_adp_type
_atom_site_calc_flag
_atom_site_refinement_flags
_atom_site_occupancy
O O1 0.9069(4) 0.21141(18) 0.3615(4) 0.0817(11) Uani d . 1
H H1A 1.0036 0.1983 0.3583 0.123 Uiso calc R 1
O O2 0.9294(4) 0.15803(19) 0.7967(4) 0.0882(12) Uani d . 1
O O3 0.8505(4) 0.12301(13) 0.9931(3) 0.0691(8) Uani d . 1
N N1 0.2678(4) 0.17681(15) 0.4208(4) 0.0512(8) Uani d . 1
H H1B 0.251(6) 0.1936(19) 0.494(5) 0.061 Uiso d . 1
C C2 0.3733(4) 0.12989(16) 0.4737(4) 0.0454(8) Uani d . 1
C C3 0.4488(5) 0.10087(19) 0.3518(4) 0.0560(9) Uani d . 1
H H3A 0.3699 0.1035 0.2684 0.067 Uiso calc R 1
H H3B 0.4677 0.0629 0.3739 0.067 Uiso calc R 1
C C4 0.6227(5) 0.1290(2) 0.3282(4) 0.0582(10) Uani d . 1
H H4A 0.6212 0.1431 0.2339 0.070 Uiso calc R 1
H H4B 0.7183 0.1037 0.3433 0.070 Uiso calc R 1
C C5 0.6400(4) 0.17582(16) 0.4373(4) 0.0442(8) Uani d . 1
C C6 0.5427(5) 0.22602(17) 0.3719(4) 0.0529(9) Uani d . 1
H H6A 0.5989 0.2341 0.2865 0.063 Uiso calc R 1
C C7 0.3561(5) 0.21161(18) 0.3235(4) 0.0564(10) Uani d . 1
H H7A 0.2905 0.2448 0.3092 0.068 Uiso calc R 1
H H7B 0.3551 0.1934 0.2340 0.068 Uiso calc R 1
C C8 0.5426(4) 0.15135(14) 0.5579(4) 0.0425(8) Uani d . 1
C C9 0.5024(5) 0.18855(15) 0.6758(4) 0.0452(8) Uani d . 1
C C10 0.4663(5) 0.24074(17) 0.6902(4) 0.0554(9) Uani d . 1
C C11 0.4453(6) 0.28359(18) 0.5813(5) 0.0667(12) Uani d . 1
H H11A 0.4701 0.3182 0.6260 0.080 Uiso calc R 1
H H11D 0.3248 0.2842 0.5450 0.080 Uiso calc R 1
C C12 0.5556(6) 0.27866(18) 0.4589(5) 0.0636(11) Uani d . 1
H H12A 0.6756 0.2832 0.4942 0.076 Uiso calc R 1
H H12D 0.5268 0.3086 0.3961 0.076 Uiso calc R 1
C C13 0.6457(5) 0.10440(15) 0.6382(4) 0.0493(8) Uani d . 1
H H13A 0.5896 0.0700 0.6161 0.059 Uiso calc R 1
H H13B 0.7649 0.1017 0.6150 0.059 Uiso calc R 1
C C14 0.6518(5) 0.11470(16) 0.7981(4) 0.0528(9) Uani d . 1
H H14A 0.6203 0.0815 0.8459 0.063 Uiso calc R 1
C C15 0.5108(5) 0.15819(17) 0.8117(4) 0.0501(8) Uani d . 1
H H15A 0.3998 0.1398 0.8186 0.060 Uiso calc R 1
C C16 0.5265(6) 0.2042(2) 0.9219(5) 0.0684(12) Uani d . 1
H H16A 0.4661 0.1949 1.0033 0.082 Uiso calc R 1
H H16B 0.6467 0.2119 0.9510 0.082 Uiso calc R 1
C C17 0.4399(7) 0.2523(2) 0.8426(6) 0.0753(13) Uani d . 1
H H17A 0.3177 0.2541 0.8572 0.090 Uiso calc R 1
H H17B 0.4945 0.2861 0.8725 0.090 Uiso calc R 1
C C18 0.2536(5) 0.09474(18) 0.5560(4) 0.0546(9) Uani d . 1
H H18A 0.1960 0.1175 0.6201 0.066 Uiso calc R 1
H H18B 0.3230 0.0685 0.6109 0.066 Uiso calc R 1
C C20 0.1160(6) 0.06455(19) 0.4607(5) 0.0676(12) Uani d . 1
H H20A 0.0345 0.0475 0.5169 0.101 Uiso calc R 1
H H20B 0.1713 0.0375 0.4080 0.101 Uiso calc R 1
H H20C 0.0564 0.0898 0.3979 0.101 Uiso calc R 1
C C21 0.8288(4) 0.19042(19) 0.4795(4) 0.0546(9) Uani d . 1
H H21A 0.8341 0.2172 0.5535 0.066 Uiso calc R 1
H H21B 0.8911 0.1585 0.5143 0.066 Uiso calc R 1
C C22 0.8251(5) 0.13440(17) 0.8590(4) 0.0548(9) Uani d . 1
C C23 1.0104(7) 0.1436(2) 1.0657(5) 0.0768(14) Uani d . 1
H H23A 1.0178 0.1318 1.1612 0.115 Uiso calc R 1
H H23B 1.0101 0.1824 1.0625 0.115 Uiso calc R 1
H H23C 1.1080 0.1301 1.0210 0.115 Uiso calc R 1
O O1' 0.5459(4) 0.93016(18) -0.1833(4) 0.0811(11) Uani d . 1
H H1'A 0.4518 0.9244 -0.1528 0.122 Uiso calc R 1
O O2' 0.5479(4) 0.91780(15) 0.2038(4) 0.0737(9) Uani d . 1
O O3' 0.6255(4) 0.96447(12) 0.3971(3) 0.0649(8) Uani d . 1
N N1' 1.2233(4) 0.91365(15) -0.0858(4) 0.0529(8) Uani d . 1
H H1'B 1.246(6) 0.8976(19) 0.003(5) 0.063 Uiso d . 1
C C2' 1.1023(4) 0.95842(16) -0.0550(4) 0.0479(8) Uani d . 1
C C3' 1.0353(5) 0.9858(2) -0.1916(5) 0.0624(11) Uani d . 1
H H3'A 1.1227 0.9849 -0.2584 0.075 Uiso calc R 1
H H3'B 1.0053 1.0233 -0.1749 0.075 Uiso calc R 1
C C4' 0.8744(5) 0.9537(2) -0.2468(5) 0.0656(11) Uani d . 1
H H4'A 0.8897 0.9394 -0.3390 0.079 Uiso calc R 1
H H4'B 0.7729 0.9768 -0.2527 0.079 Uiso calc R 1
C C5' 0.8532(4) 0.90690(18) -0.1416(4) 0.0527(9) Uani d . 1
C C6' 0.9650(5) 0.85839(19) -0.1843(5) 0.0621(11) Uani d . 1
H H6'A 0.9204 0.8489 -0.2795 0.075 Uiso calc R 1
C C7' 1.1521(5) 0.8764(2) -0.1954(5) 0.0680(12) Uani d . 1
H H7'A 1.2248 0.8444 -0.1938 0.082 Uiso calc R 1
H H7'B 1.1594 0.8937 -0.2853 0.082 Uiso calc R 1
C C8' 0.9327(4) 0.93272(15) -0.0014(4) 0.0432(8) Uani d . 1
C C9' 0.9743(4) 0.89697(14) 0.1233(4) 0.0443(8) Uani d . 1
C C10' 1.0187(5) 0.84529(16) 0.1468(5) 0.0564(10) Uani d . 1
C C11' 1.0539(6) 0.80220(18) 0.0429(6) 0.0697(12) Uani d . 1
H H11B 1.0294 0.7673 0.0831 0.084 Uiso calc R 1
H H11C 1.1763 0.8029 0.0284 0.084 Uiso calc R 1
C C12' 0.9523(6) 0.80648(18) -0.0981(6) 0.0714(13) Uani d . 1
H H12B 0.8312 0.8009 -0.0836 0.086 Uiso calc R 1
H H12C 0.9874 0.7766 -0.1549 0.086 Uiso calc R 1
C C13' 0.8101(5) 0.97558(15) 0.0586(4) 0.0498(8) Uani d . 1
H H13C 0.8472 1.0117 0.0355 0.060 Uiso calc R 1
H H13D 0.6927 0.9704 0.0175 0.060 Uiso calc R 1
C C14' 0.8152(5) 0.96904(15) 0.2194(4) 0.0508(9) Uani d . 1
H H14B 0.8442 1.0037 0.2652 0.061 Uiso calc R 1
C C15' 0.9604(5) 0.92774(16) 0.2553(4) 0.0509(9) Uani d . 1
H H15B 1.0687 0.9477 0.2760 0.061 Uiso calc R 1
C C16' 0.9515(6) 0.8826(2) 0.3648(5) 0.0684(12) Uani d . 1
H H16C 1.0107 0.8934 0.4534 0.082 Uiso calc R 1
H H16D 0.8323 0.8737 0.3792 0.082 Uiso calc R 1
C C17' 1.0411(6) 0.8356(2) 0.3030(5) 0.0711(13) Uani d . 1
H H17C 0.9880 0.8017 0.3272 0.085 Uiso calc R 1
H H17D 1.1628 0.8348 0.3359 0.085 Uiso calc R 1
C C18' 1.2026(5) 0.99628(18) 0.0480(5) 0.0593(10) Uani d . 1
H H18C 1.2615 0.9747 0.1216 0.071 Uiso calc R 1
H H18D 1.1208 1.0195 0.0906 0.071 Uiso calc R 1
C C20' 1.3362(6) 1.0318(2) -0.0171(6) 0.0709(12) Uani d . 1
H H20D 1.4049 1.0505 0.0554 0.106 Uiso calc R 1
H H20E 1.2778 1.0577 -0.0787 0.106 Uiso calc R 1
H H20F 1.4099 1.0095 -0.0689 0.106 Uiso calc R 1
C C21' 0.6628(5) 0.8881(2) -0.1400(5) 0.0642(11) Uani d . 1
H H21C 0.6433 0.8573 -0.2017 0.077 Uiso calc R 1
H H21D 0.6413 0.8767 -0.0463 0.077 Uiso calc R 1
C C22' 0.6463(5) 0.94773(17) 0.2668(4) 0.0539(9) Uani d . 1
C C23' 0.4792(7) 0.9427(2) 0.4631(6) 0.0769(14) Uani d . 1
H H23D 0.4889 0.9522 0.5603 0.115 Uiso calc R 1
H H23E 0.4776 0.9040 0.4537 0.115 Uiso calc R 1
H H23F 0.3740 0.9575 0.4191 0.115 Uiso calc R 1

loop_
_atom_site_aniso_label
_atom_site_aniso_U_11
_atom_site_aniso_U_22
_atom_site_aniso_U_33
_atom_site_aniso_U_12
_atom_site_aniso_U_13
_atom_site_aniso_U_23
O1 0.0546(16) 0.124(3) 0.068(2) -0.0006(18) 0.0124(14) 0.030(2)
O2 0.0727(19) 0.137(3) 0.0534(19) -0.034(2) -0.0059(15) 0.009(2)
O3 0.0844(19) 0.0698(19) 0.0502(18) -0.0038(16) -0.0127(14) 0.0090(14)
N1 0.0454(15) 0.063(2) 0.0452(18) 0.0019(14) 0.0035(13) 0.0049(15)
C2 0.0400(15) 0.054(2) 0.0420(19) -0.0003(14) 0.0022(13) -0.0032(16)
C3 0.0503(18) 0.070(2) 0.047(2) 0.0015(17) -0.0044(15) -0.0125(19)
C4 0.055(2) 0.077(3) 0.043(2) 0.0065(19) 0.0034(16) -0.0117(19)
C5 0.0394(15) 0.060(2) 0.0335(17) 0.0024(14) 0.0040(12) 0.0023(15)
C6 0.0456(18) 0.067(2) 0.046(2) 0.0001(17) 0.0023(15) 0.0114(18)
C7 0.0452(18) 0.071(3) 0.052(2) 0.0031(17) 0.0010(16) 0.013(2)
C8 0.0405(15) 0.0469(19) 0.0400(19) 0.0022(14) 0.0034(13) 0.0018(14)
C9 0.0538(18) 0.049(2) 0.0336(18) 0.0003(15) 0.0075(14) -0.0005(14)
C10 0.057(2) 0.063(3) 0.047(2) 0.0101(18) 0.0098(17) -0.0049(18)
C11 0.074(3) 0.051(2) 0.075(3) 0.012(2) 0.000(2) 0.001(2)
C12 0.065(2) 0.054(2) 0.072(3) 0.0001(18) 0.002(2) 0.014(2)
C13 0.0523(18) 0.0447(19) 0.049(2) 0.0047(15) -0.0060(15) 0.0012(16)
C14 0.062(2) 0.054(2) 0.042(2) -0.0059(17) 0.0027(16) 0.0121(16)
C15 0.0519(18) 0.063(2) 0.0358(18) -0.0053(17) 0.0052(15) 0.0015(16)
C16 0.078(3) 0.084(3) 0.044(2) 0.004(2) 0.010(2) -0.012(2)
C17 0.080(3) 0.078(3) 0.069(3) 0.013(2) 0.012(2) -0.018(3)
C18 0.0509(19) 0.060(2) 0.052(2) -0.0057(17) 0.0012(16) 0.0015(18)
C20 0.062(2) 0.061(3) 0.079(3) -0.0119(19) -0.003(2) -0.001(2)
C21 0.0411(16) 0.075(3) 0.048(2) -0.0004(17) 0.0033(15) 0.0086(19)
C22 0.059(2) 0.054(2) 0.050(2) 0.0033(17) -0.0032(17) 0.0017(18)
C23 0.091(3) 0.077(3) 0.058(3) 0.011(3) -0.025(2) -0.007(2)
O1' 0.0449(14) 0.131(3) 0.068(2) 0.0002(17) 0.0111(13) 0.016(2)
O2' 0.0679(17) 0.086(2) 0.068(2) -0.0164(17) 0.0115(15) -0.0041(17)
O3' 0.0754(18) 0.0676(18) 0.0547(17) 0.0003(15) 0.0235(14) -0.0044(15)
N1' 0.0394(13) 0.068(2) 0.053(2) 0.0040(13) 0.0109(12) -0.0023(16)
C2' 0.0413(16) 0.054(2) 0.049(2) -0.0031(15) 0.0093(14) 0.0032(16)
C3' 0.0514(19) 0.081(3) 0.055(3) -0.0002(19) 0.0080(17) 0.018(2)
C4' 0.054(2) 0.088(3) 0.056(3) 0.002(2) 0.0094(18) 0.006(2)
C5' 0.0408(17) 0.072(2) 0.045(2) -0.0016(16) 0.0025(14) -0.0050(18)
C6' 0.053(2) 0.074(3) 0.060(3) -0.0062(19) 0.0076(18) -0.020(2)
C7' 0.058(2) 0.077(3) 0.071(3) 0.001(2) 0.020(2) -0.014(2)
C8' 0.0400(15) 0.0456(18) 0.045(2) 0.0003(13) 0.0096(14) 0.0016(15)
C9' 0.0380(15) 0.046(2) 0.049(2) -0.0022(13) 0.0005(14) 0.0019(15)
C10' 0.0523(19) 0.048(2) 0.070(3) 0.0064(16) 0.0096(18) 0.0078(19)
C11' 0.072(3) 0.047(2) 0.091(4) 0.0097(19) 0.014(2) -0.004(2)
C12' 0.066(2) 0.059(3) 0.092(4) -0.006(2) 0.018(2) -0.029(2)
C13' 0.0476(17) 0.050(2) 0.053(2) 0.0049(15) 0.0075(15) 0.0041(17)
C14' 0.0551(19) 0.0454(19) 0.053(2) -0.0048(16) 0.0100(16) -0.0042(17)
C15' 0.0505(18) 0.057(2) 0.045(2) -0.0039(16) 0.0016(15) -0.0002(17)
C16' 0.074(3) 0.082(3) 0.049(3) 0.006(2) 0.003(2) 0.018(2)
C17' 0.068(3) 0.072(3) 0.072(3) 0.013(2) 0.002(2) 0.024(2)
C18' 0.056(2) 0.057(2) 0.067(3) -0.0083(17) 0.0129(19) 0.003(2)
C20' 0.070(2) 0.062(3) 0.083(3) -0.019(2) 0.023(2) -0.006(2)
C21' 0.0467(19) 0.085(3) 0.061(3) -0.0082(19) 0.0047(17) -0.008(2)
C22' 0.061(2) 0.052(2) 0.050(2) 0.0068(17) 0.0128(17) 0.0021(18)
C23' 0.085(3) 0.086(3) 0.064(3) 0.008(3) 0.032(2) 0.008(3)

loop_
_atom_type_symbol
_atom_type_description
_atom_type_scat_dispersion_real
_atom_type_scat_dispersion_imag
_atom_type_scat_source
C C 0.0033 0.0016 'International Tables Vol C Tables 4.2.6.8 and 6.1.1.4'
H H 0.0000 0.0000 'International Tables Vol C Tables 4.2.6.8 and 6.1.1.4'
N N 0.0061 0.0033 'International Tables Vol C Tables 4.2.6.8 and 6.1.1.4'
O O 0.0106 0.0060 'International Tables Vol C Tables 4.2.6.8 and 6.1.1.4'

loop_
_geom_angle_atom_site_label_1
_geom_angle_atom_site_label_2
_geom_angle_atom_site_label_3
_geom_angle
C21 O1 H1A 109.5
C22 O3 C23 116.5(4)
C7 N1 C2 113.6(3)
C7 N1 H1B 111(3)
C2 N1 H1B 103(3)
N1 C2 C3 109.8(3)
N1 C2 C18 106.2(3)
C3 C2 C18 114.4(3)
N1 C2 C8 109.0(3)
C3 C2 C8 101.4(3)
C18 C2 C8 116.0(3)
C2 C3 C4 107.0(3)
C2 C3 H3A 110.3
C4 C3 H3A 110.3
C2 C3 H3B 110.3
C4 C3 H3B 110.3
H3A C3 H3B 108.6
C3 C4 C5 105.3(3)
C3 C4 H4A 110.7
C5 C4 H4A 110.7
C3 C4 H4B 110.7
C5 C4 H4B 110.7
H4A C4 H4B 108.8
C21 C5 C8 113.9(3)
C21 C5 C6 109.9(3)
C8 C5 C6 111.2(3)
C21 C5 C4 112.5(3)
C8 C5 C4 101.0(3)
C6 C5 C4 107.9(3)
C7 C6 C12 112.4(3)
C7 C6 C5 110.7(3)
C12 C6 C5 116.4(3)
C7 C6 H6A 105.5
C12 C6 H6A 105.5
C5 C6 H6A 105.5
N1 C7 C6 114.8(3)
N1 C7 H7A 108.6
C6 C7 H7A 108.6
N1 C7 H7B 108.6
C6 C7 H7B 108.6
H7A C7 H7B 107.6
C9 C8 C5 117.6(3)
C9 C8 C13 102.1(3)
C5 C8 C13 113.2(3)
C9 C8 C2 112.1(3)
C5 C8 C2 100.5(3)
C13 C8 C2 111.8(3)
C10 C9 C15 112.9(3)
C10 C9 C8 136.6(4)
C15 C9 C8 110.5(3)
C9 C10 C11 129.0(4)
C9 C10 C17 109.1(4)
C11 C10 C17 121.8(4)
C10 C11 C12 116.9(4)
C10 C11 H11A 108.1
C12 C11 H11A 108.1
C10 C11 H11D 108.1
C12 C11 H11D 108.1
H11A C11 H11D 107.3
C11 C12 C6 118.1(4)
C11 C12 H12A 107.8
C6 C12 H12A 107.8
C11 C12 H12D 107.8
C6 C12 H12D 107.8
H12A C12 H12D 107.1
C14 C13 C8 109.7(3)
C14 C13 H13A 109.7
C8 C13 H13A 109.7
C14 C13 H13B 106.5
C8 C13 H13B 113.2
H13A C13 H13B 108.0
C22 C14 C15 110.9(3)
C22 C14 C13 113.1(3)
C15 C14 C13 103.4(3)
C22 C14 H14A 109.7
C15 C14 H14A 109.7
C13 C14 H14A 109.7
C9 C15 C14 104.8(3)
C9 C15 C16 102.9(3)
C14 C15 C16 123.4(3)
C9 C15 H15A 108.3
C14 C15 H15A 108.3
C16 C15 H15A 108.3
C17 C16 C15 102.8(3)
C17 C16 H16A 111.2
C15 C16 H16A 111.2
C17 C16 H16B 111.2
C15 C16 H16B 111.2
H16A C16 H16B 109.1
C10 C17 C16 104.2(4)
C10 C17 H17A 110.9
C16 C17 H17A 110.9
C10 C17 H17B 110.9
C16 C17 H17B 110.9
H17A C17 H17B 108.9
C2 C18 C20 112.7(3)
C2 C18 H18A 109.0
C20 C18 H18A 109.0
C2 C18 H18B 109.0
C20 C18 H18B 109.0
H18A C18 H18B 107.8
C18 C20 H20A 109.5
C18 C20 H20B 109.5
H20A C20 H20B 109.5
C18 C20 H20C 109.5
H20A C20 H20C 109.5
H20B C20 H20C 109.5
O1 C21 C5 109.5(3)
O1 C21 H21A 109.8
C5 C21 H21A 109.8
O1 C21 H21B 109.8
C5 C21 H21B 109.8
H21A C21 H21B 108.2
O2 C22 O3 122.6(4)
O2 C22 C14 125.7(4)
O3 C22 C14 111.7(4)
O3 C23 H23A 109.5
O3 C23 H23B 109.5
H23A C23 H23B 109.5
O3 C23 H23C 109.5
H23A C23 H23C 109.5
H23B C23 H23C 109.5
C21' O1' H1'A 109.5
C22' O3' C23' 116.9(4)
C7' N1' C2' 113.6(3)
C7' N1' H1'B 114(3)
C2' N1' H1'B 102(3)
N1' C2' C18' 106.7(3)
N1' C2' C3' 109.5(3)
C18' C2' C3' 113.8(3)
N1' C2' C8' 108.5(3)
C18' C2' C8' 115.3(3)
C3' C2' C8' 102.9(3)
C2' C3' C4' 106.1(3)
C2' C3' H3'A 110.5
C4' C3' H3'A 110.5
C2' C3' H3'B 110.5
C4' C3' H3'B 110.5
H3'A C3' H3'B 108.7
C3' C4' C5' 106.6(3)
C3' C4' H4'A 110.4
C5' C4' H4'A 110.4
C3' C4' H4'B 110.4
C5' C4' H4'B 110.4
H4'A C4' H4'B 108.6
C21' C5' C6' 108.9(4)
C21' C5' C4' 112.4(3)
C6' C5' C4' 108.2(3)
C21' C5' C8' 114.9(3)
C6' C5' C8' 110.6(3)
C4' C5' C8' 101.5(3)
C7' C6' C12' 112.5(4)
C7' C6' C5' 110.3(4)
C12' C6' C5' 116.2(4)
C7' C6' H6'A 105.6
C12' C6' H6'A 105.6
C5' C6' H6'A 105.6
N1' C7' C6' 115.8(4)
N1' C7' H7'A 108.3
C6' C7' H7'A 108.3
N1' C7' H7'B 108.3
C6' C7' H7'B 108.3
H7'A C7' H7'B 107.4
C9' C8' C13' 101.7(3)
C9' C8' C5' 119.3(3)
C13' C8' C5' 112.5(3)
C9' C8' C2' 111.4(3)
C13' C8' C2' 113.2(3)
C5' C8' C2' 99.4(3)
C10' C9' C15' 112.3(3)
C10' C9' C8' 137.0(4)
C15' C9' C8' 110.7(3)
C9' C10' C11' 128.7(4)
C9' C10' C17' 109.0(4)
C11' C10' C17' 122.3(4)
C10' C11' C12' 115.9(4)
C10' C11' H11B 108.3
C12' C11' H11B 108.3
C10' C11' H11C 108.3
C12' C11' H11C 108.3
H11B C11' H11C 107.4
C11' C12' C6' 119.3(4)
C11' C12' H12B 107.5
C6' C12' H12B 107.5
C11' C12' H12C 107.5
C6' C12' H12C 107.5
H12B C12' H12C 107.0
C14' C13' C8' 109.2(3)
C14' C13' H13C 109.8
C8' C13' H13C 109.8
C14' C13' H13D 109.8
C8' C13' H13D 109.8
H13C C13' H13D 108.3
C22' C14' C15' 109.7(3)
C22' C14' C13' 112.4(3)
C15' C14' C13' 104.6(3)
C22' C14' H14B 110.0
C15' C14' H14B 110.0
C13' C14' H14B 110.0
C9' C15' C14' 104.5(3)
C9' C15' C16' 102.8(3)
C14' C15' C16' 124.2(3)
C9' C15' H15B 108.1
C14' C15' H15B 108.1
C16' C15' H15B 108.1
C17' C16' C15' 104.1(4)
C17' C16' H16C 110.9
C15' C16' H16C 110.9
C17' C16' H16D 110.9
C15' C16' H16D 110.9
H16C C16' H16D 109.0
C16' C17' C10' 104.4(3)
C16' C17' H17C 110.9
C10' C17' H17C 110.9
C16' C17' H17D 110.9
C10' C17' H17D 110.9
H17C C17' H17D 108.9
C2' C18' C20' 114.4(4)
C2' C18' H18C 108.7
C20' C18' H18C 108.7
C2' C18' H18D 108.7
C20' C18' H18D 108.7
H18C C18' H18D 107.6
C18' C20' H20D 109.5
C18' C20' H20E 109.5
H20D C20' H20E 109.5
C18' C20' H20F 109.5
H20D C20' H20F 109.5
H20E C20' H20F 109.5
O1' C21' C5' 111.3(4)
O1' C21' H21C 109.4
C5' C21' H21C 109.4
O1' C21' H21D 109.4
C5' C21' H21D 109.4
H21C C21' H21D 108.0
O2' C22' O3' 123.1(4)
O2' C22' C14' 126.6(4)
O3' C22' C14' 110.2(4)
O3' C23' H23D 109.5
O3' C23' H23E 109.5
H23D C23' H23E 109.5
O3' C23' H23F 109.5
H23D C23' H23F 109.5
H23E C23' H23F 109.5

loop_
_geom_bond_atom_site_label_1
_geom_bond_atom_site_label_2
_geom_bond_distance
O1 C21 1.425(5)
O1 H1A 0.8200
O2 C22 1.196(5)
O3 C22 1.318(5)
O3 C23 1.463(6)
N1 C7 1.478(5)
N1 C2 1.485(5)
N1 H1B 0.83(5)
C2 C3 1.528(5)
C2 C18 1.536(5)
C2 C8 1.577(5)
C3 C4 1.549(6)
C3 H3A 0.9700
C3 H3B 0.9700
C4 C5 1.560(6)
C4 H4A 0.9700
C4 H4B 0.9700
C5 C21 1.530(5)
C5 C8 1.555(5)
C5 C6 1.558(5)
C6 C7 1.525(5)
C6 C12 1.546(6)
C6 H6A 0.9800
C7 H7A 0.9700
C7 H7B 0.9700
C8 C9 1.510(5)
C8 C13 1.575(5)
C9 C10 1.330(6)
C9 C15 1.503(5)
C10 C11 1.488(6)
C10 C17 1.521(6)
C11 C12 1.513(7)
C11 H11A 0.9700
C11 H11D 0.9700
C12 H12A 0.9700
C12 H12D 0.9700
C13 C14 1.554(5)
C13 H13A 0.9700
C13 H13B 0.9700
C14 C22 1.502(5)
C14 C15 1.546(6)
C14 H14A 0.9800
C15 C16 1.551(6)
C15 H15A 0.9800
C16 C17 1.537(7)
C16 H16A 0.9700
C16 H16B 0.9700
C17 H17A 0.9700
C17 H17B 0.9700
C18 C20 1.541(6)
C18 H18A 0.9700
C18 H18B 0.9700
C20 H20A 0.9600
C20 H20B 0.9600
C20 H20C 0.9600
C21 H21A 0.9700
C21 H21B 0.9700
C23 H23A 0.9600
C23 H23B 0.9600
C23 H23C 0.9600
O1' C21' 1.419(6)
O1' H1'A 0.8200
O2' C22' 1.192(5)
O3' C22' 1.340(5)
O3' C23' 1.447(6)
N1' C7' 1.473(6)
N1' C2' 1.495(5)
N1' H1'B 0.95(5)
C2' C18' 1.528(6)
C2' C3' 1.530(6)
C2' C8' 1.582(4)
C3' C4' 1.536(6)
C3' H3'A 0.9700
C3' H3'B 0.9700
C4' C5' 1.554(6)
C4' H4'A 0.9700
C4' H4'B 0.9700
C5' C21' 1.548(5)
C5' C6' 1.554(6)
C5' C8' 1.570(5)
C6' C7' 1.529(6)
C6' C12' 1.534(7)
C6' H6'A 0.9800
C7' H7'A 0.9700
C7' H7'B 0.9700
C8' C9' 1.503(5)
C8' C13' 1.564(5)
C9' C10' 1.337(5)
C9' C15' 1.489(5)
C10' C11' 1.499(6)
C10' C17' 1.516(7)
C11' C12' 1.515(7)
C11' H11B 0.9700
C11' H11C 0.9700
C12' H12B 0.9700
C12' H12C 0.9700
C13' C14' 1.551(6)
C13' H13C 0.9700
C13' H13D 0.9700
C14' C22' 1.514(5)
C14' C15' 1.538(5)
C14' H14B 0.9800
C15' C16' 1.539(6)
C15' H15B 0.9800
C16' C17' 1.501(7)
C16' H16C 0.9700
C16' H16D 0.9700
C17' H17C 0.9700
C17' H17D 0.9700
C18' C20' 1.529(6)
C18' H18C 0.9700
C18' H18D 0.9700
C20' H20D 0.9600
C20' H20E 0.9600
C20' H20F 0.9600
C21' H21C 0.9700
C21' H21D 0.9700
C23' H23D 0.9600
C23' H23E 0.9600
C23' H23F 0.9600

loop_
_geom_hbond_atom_site_label_D
_geom_hbond_atom_site_label_H
_geom_hbond_atom_site_label_A
_geom_hbond_site_symmetry_A
_geom_hbond_distance_DH
_geom_hbond_distance_HA
_geom_hbond_distance_DA
_geom_hbond_angle_DHA
_geom_hbond_publ_flag
O1 H1A N1 1_655 0.82 2.15 2.937(4) 159.9 y
O1' H1'A N1' 1_455 0.82 1.95 2.770(4) 177.2 y

loop_
_geom_torsion_atom_site_label_1
_geom_torsion_atom_site_label_2
_geom_torsion_atom_site_label_3
_geom_torsion_atom_site_label_4
_geom_torsion
C7 N1 C2 C3 -48.4(4)
C7 N1 C2 C18 -172.6(3)
C7 N1 C2 C8 61.8(4)
N1 C2 C3 C4 87.6(4)
C18 C2 C3 C4 -153.1(3)
C8 C2 C3 C4 -27.6(4)
C2 C3 C4 C5 -1.7(4)
C3 C4 C5 C21 152.6(3)
C3 C4 C5 C8 30.7(4)
C3 C4 C5 C6 -86.0(4)
C21 C5 C6 C7 177.6(3)
C8 C5 C6 C7 -55.3(4)
C4 C5 C6 C7 54.6(4)
C21 C5 C6 C12 -52.5(4)
C8 C5 C6 C12 74.6(4)
C4 C5 C6 C12 -175.5(3)
C2 N1 C7 C6 -46.5(5)
C12 C6 C7 N1 -90.1(4)
C5 C6 C7 N1 41.9(5)
C21 C5 C8 C9 69.8(4)
C6 C5 C8 C9 -55.1(4)
C4 C5 C8 C9 -169.4(3)
C21 C5 C8 C13 -48.9(4)
C6 C5 C8 C13 -173.8(3)
C4 C5 C8 C13 71.9(3)
C21 C5 C8 C2 -168.3(3)
C6 C5 C8 C2 66.8(3)
C4 C5 C8 C2 -47.5(3)
N1 C2 C8 C9 56.6(4)
C3 C2 C8 C9 172.3(3)
C18 C2 C8 C9 -63.2(4)
N1 C2 C8 C5 -69.1(3)
C3 C2 C8 C5 46.6(3)
C18 C2 C8 C5 171.1(3)
N1 C2 C8 C13 170.5(3)
C3 C2 C8 C13 -73.7(4)
C18 C2 C8 C13 50.7(4)
C5 C8 C9 C10 31.8(6)
C13 C8 C9 C10 156.3(5)
C2 C8 C9 C10 -83.9(5)
C5 C8 C9 C15 -146.2(3)
C13 C8 C9 C15 -21.7(4)
C2 C8 C9 C15 98.1(3)
C15 C9 C10 C11 -179.3(4)
C8 C9 C10 C11 2.8(8)
C15 C9 C10 C17 -1.6(5)
C8 C9 C10 C17 -179.5(4)
C9 C10 C11 C12 -33.2(7)
C17 C10 C11 C12 149.4(4)
C10 C11 C12 C6 56.6(5)
C7 C6 C12 C11 51.7(5)
C5 C6 C12 C11 -77.4(5)
C9 C8 C13 C14 3.2(4)
C5 C8 C13 C14 130.5(3)
C2 C8 C13 C14 -116.9(3)
C8 C13 C14 C22 -104.8(4)
C8 C13 C14 C15 15.3(4)
C10 C9 C15 C14 -146.2(3)
C8 C9 C15 C14 32.3(4)
C10 C9 C15 C16 -16.1(4)
C8 C9 C15 C16 162.4(3)
C22 C14 C15 C9 93.8(4)
C13 C14 C15 C9 -27.8(4)
C22 C14 C15 C16 -22.9(5)
C13 C14 C15 C16 -144.5(4)
C9 C15 C16 C17 26.2(4)
C14 C15 C16 C17 143.9(4)
C9 C10 C17 C16 18.9(5)
C11 C10 C17 C16 -163.2(4)
C15 C16 C17 C10 -27.5(5)
N1 C2 C18 C20 72.3(4)
C3 C2 C18 C20 -48.9(4)
C8 C2 C18 C20 -166.4(3)
C8 C5 C21 O1 178.9(3)
C6 C5 C21 O1 -55.5(4)
C4 C5 C21 O1 64.7(5)
C23 O3 C22 O2 3.5(7)
C23 O3 C22 C14 -175.9(4)
C15 C14 C22 O2 -90.4(6)
C13 C14 C22 O2 25.3(6)
C15 C14 C22 O3 89.0(4)
C13 C14 C22 O3 -155.3(3)
C7' N1' C2' C18' -173.9(4)
C7' N1' C2' C3' -50.4(4)
C7' N1' C2' C8' 61.2(4)
N1' C2' C3' C4' 87.6(4)
C18' C2' C3' C4' -153.2(4)
C8' C2' C3' C4' -27.7(4)
C2' C3' C4' C5' -1.3(5)
C3' C4' C5' C21' 153.1(4)
C3' C4' C5' C6' -86.6(4)
C3' C4' C5' C8' 29.8(4)
C21' C5' C6' C7' 176.6(4)
C4' C5' C6' C7' 54.2(5)
C8' C5' C6' C7' -56.2(5)
C21' C5' C6' C12' -53.8(5)
C4' C5' C6' C12' -176.2(3)
C8' C5' C6' C12' 73.4(4)
C2' N1' C7' C6' -44.8(6)
C12' C6' C7' N1' -90.5(5)
C5' C6' C7' N1' 41.0(6)
C21' C5' C8' C9' 71.8(4)
C6' C5' C8' C9' -52.0(4)
C4' C5' C8' C9' -166.6(3)
C21' C5' C8' C13' -47.1(5)
C6' C5' C8' C13' -170.8(3)
C4' C5' C8' C13' 74.5(3)
C21' C5' C8' C2' -167.1(4)
C6' C5' C8' C2' 69.1(4)
C4' C5' C8' C2' -45.5(3)
N1' C2' C8' C9' 56.2(4)
C18' C2' C8' C9' -63.3(4)
C3' C2' C8' C9' 172.1(3)
N1' C2' C8' C13' 170.0(3)
C18' C2' C8' C13' 50.5(4)
C3' C2' C8' C13' -74.0(4)
N1' C2' C8' C5' -70.5(3)
C18' C2' C8' C5' 170.0(3)
C3' C2' C8' C5' 45.5(4)
C13' C8' C9' C10' 152.7(4)
C5' C8' C9' C10' 28.3(6)
C2' C8' C9' C10' -86.5(5)
C13' C8' C9' C15' -26.7(3)
C5' C8' C9' C15' -151.1(3)
C2' C8' C9' C15' 94.1(3)
C15' C9' C10' C11' -176.8(4)
C8' C9' C10' C11' 3.8(7)
C15' C9' C10' C17' -0.3(4)
C8' C9' C10' C17' -179.7(4)
C9' C10' C11' C12' -31.7(7)
C17' C10' C11' C12' 152.3(4)
C10' C11' C12' C6' 57.1(6)
C7' C6' C12' C11' 48.6(5)
C5' C6' C12' C11' -79.9(5)
C9' C8' C13' C14' 10.7(4)
C5' C8' C13' C14' 139.4(3)
C2' C8' C13' C14' -108.9(3)
C8' C13' C14' C22' -111.2(3)
C8' C13' C14' C15' 7.8(4)
C10' C9' C15' C14' -146.9(3)
C8' C9' C15' C14' 32.6(4)
C10' C9' C15' C16' -16.1(4)
C8' C9' C15' C16' 163.5(3)
C22' C14' C15' C9' 97.4(4)
C13' C14' C15' C9' -23.4(4)
C22' C14' C15' C16' -19.6(5)
C13' C14' C15' C16' -140.4(4)
C9' C15' C16' C17' 25.5(4)
C14' C15' C16' C17' 143.2(4)
C15' C16' C17' C10' -26.0(5)
C9' C10' C17' C16' 17.1(5)
C11' C10' C17' C16' -166.2(4)
N1' C2' C18' C20' 74.7(4)
C3' C2' C18' C20' -46.1(5)
C8' C2' C18' C20' -164.7(4)
C6' C5' C21' O1' -145.5(4)
C4' C5' C21' O1' -25.7(5)
C8' C5' C21' O1' 89.8(4)
C23' O3' C22' O2' 2.5(6)
C23' O3' C22' C14' -173.5(4)
C15' C14' C22' O2' -84.5(5)
C13' C14' C22' O2' 31.4(6)
C15' C14' C22' O3' 91.4(4)
C13' C14' C22' O3' -152.7(3)

loop_
_cod_related_entry_id
_cod_related_entry_database
_cod_related_entry_code
1 ChemSpider 30655168
